data_4061341
loop_
_publ_author_name
'Lee, Young-Joo'
'Lee, Jong-Dae'
'Kim, Sung-Joon'
'Yoo, Byung Woo'
'Ko, Jaejung'
'Suh, Il-Hwan'
'Cheong, Minserk'
'Kang, Sang Ook'

_publ_section_title
;
 Unusual Reactivities of Linear Disilanes with o-Carboranyl Unit
;
_journal_coden_ASTM ORGND7
_journal_issue 3
_journal_name_full Organometallics
_journal_page_first 490
_journal_page_last 497
_journal_paper_doi 10.1021/om0341146
_journal_volume 23
_journal_year 2004
_chemical_formula_sum 'C16 H56 B20 Si6'
_chemical_formula_weight 633.35
_space_group_IT_number 2
_symmetry_cell_setting triclinic
_symmetry_space_group_name_Hall '-P 1'
_symmetry_space_group_name_H-M 'P -1'
_cell_angle_alpha 100.523(5)
_cell_angle_beta 105.372(9)
_cell_angle_gamma 106.040(8)
_cell_formula_units_Z 2
_cell_length_a 9.4518(16)
_cell_length_b 13.8412(8)
_cell_length_c 16.7537(13)
_cell_measurement_temperature 293(2)
_cell_volume 1952.1(4)
_diffrn_ambient_temperature 293(2)
_exptl_crystal_density_diffrn 1.077
_cod_depositor_comments
;
The following automatic conversions were performed:
'_symmetry_cell_setting' value 'Triclinic' changed to 'triclinic'
according to '/home/saulius/struct/CIF-dictionaries/cif_core.dic'
dictionary named 'cif_core.dic' version 2.4.1 from 2010-06-29.

Automatic conversion script
Id: cif_fix_enum 1527 2010-12-29 10:47:43Z saulius 
;
_cod_database_code 4061341

loop_
_symmetry_equiv_pos_as_xyz
'x, y, z'
'-x, -y, -z'

loop_
_atom_site_label
_atom_site_type_symbol
_atom_site_fract_x
_atom_site_fract_y
_atom_site_fract_z
_atom_site_U_iso_or_equiv
_atom_site_adp_type
_atom_site_occupancy
_atom_site_calc_flag
_atom_site_refinement_flags
_atom_site_disorder_assembly
_atom_site_disorder_group
Si1 Si 0.24127(12) 0.50038(8) 0.31526(7) 0.0408(3) Uani 1 d . . .
Si2 Si 0.10724(13) 0.48209(9) 0.17107(7) 0.0450(3) Uani 1 d . . .
Si3 Si 0.30117(13) 0.46217(10) 0.11408(7) 0.0490(3) Uani 1 d . . .
C1 C 0.4478(4) 0.5088(3) 0.3137(2) 0.0373(8) Uani 1 d . . .
C2 C 0.4757(4) 0.4887(3) 0.2150(2) 0.0388(8) Uani 1 d . . .
C3 C 0.1610(5) 0.3842(4) 0.3514(3) 0.0606(11) Uani 1 d . . .
H3A H 0.2271 0.3917 0.4083 0.091 Uiso 1 calc R . .
H3B H 0.1566 0.3223 0.3125 0.091 Uiso 1 calc R . .
H3C H 0.0578 0.3785 0.3521 0.091 Uiso 1 calc R . .
C4 C 0.2639(5) 0.6232(3) 0.3938(3) 0.0612(12) Uani 1 d . . .
H4A H 0.1627 0.6272 0.3902 0.092 Uiso 1 calc R . .
H4B H 0.3235 0.6826 0.3804 0.092 Uiso 1 calc R . .
H4C H 0.3171 0.6228 0.4511 0.092 Uiso 1 calc R . .
C5 C -0.0715(5) 0.3614(4) 0.1226(3) 0.0667(12) Uani 1 d . . .
H5A H -0.1483 0.3689 0.1487 0.100 Uiso 1 calc R . .
H5B H -0.0442 0.3017 0.1326 0.100 Uiso 1 calc R . .
H5C H -0.1134 0.3518 0.0618 0.100 Uiso 1 calc R . .
C6 C 0.0605(6) 0.6018(4) 0.1537(4) 0.0708(13) Uani 1 d . . .
H6A H 0.0226 0.5949 0.0930 0.106 Uiso 1 calc R . .
H6B H 0.1531 0.6625 0.1808 0.106 Uiso 1 calc R . .
H6C H -0.0181 0.6092 0.1783 0.106 Uiso 1 calc R . .
C7 C 0.2514(6) 0.3273(4) 0.0468(3) 0.0852(17) Uani 1 d . . .
H7A H 0.1619 0.3117 -0.0033 0.128 Uiso 1 calc R . .
H7B H 0.2280 0.2785 0.0795 0.128 Uiso 1 calc R . .
H7C H 0.3383 0.3218 0.0292 0.128 Uiso 1 calc R . .
C8 C 0.3615(6) 0.5614(5) 0.0565(3) 0.0798(16) Uani 1 d . . .
H8A H 0.4499 0.5548 0.0411 0.120 Uiso 1 calc R . .
H8B H 0.3890 0.6303 0.0934 0.120 Uiso 1 calc R . .
H8C H 0.2765 0.5502 0.0053 0.120 Uiso 1 calc R . .
B3 B 0.5499(5) 0.6112(4) 0.2854(3) 0.0472(10) Uani 1 d . . .
H3 H 0.5059 0.6747 0.2730 0.057 Uiso 1 calc R . .
B4 B 0.6150(6) 0.5957(4) 0.3908(3) 0.0525(12) Uani 1 d . . .
H4 H 0.6172 0.6505 0.4480 0.063 Uiso 1 calc R . .
B5 B 0.5641(5) 0.4602(4) 0.3799(3) 0.0513(11) Uani 1 d . . .
H5 H 0.5325 0.4263 0.4299 0.062 Uiso 1 calc R . .
B6 B 0.4699(5) 0.3933(4) 0.2684(3) 0.0453(10) Uani 1 d . . .
H6 H 0.3752 0.3170 0.2454 0.054 Uiso 1 calc R . .
B7 B 0.6601(5) 0.5639(4) 0.2266(3) 0.0529(12) Uani 1 d . . .
H7 H 0.6918 0.5983 0.1769 0.063 Uiso 1 calc R . .
B8 B 0.7508(6) 0.6314(4) 0.3369(3) 0.0607(13) Uani 1 d . . .
H8 H 0.8410 0.7095 0.3587 0.073 Uiso 1 calc R . .
B9 B 0.7583(6) 0.5362(5) 0.3949(3) 0.0627(14) Uani 1 d . . .
H9 H 0.8548 0.5523 0.4548 0.075 Uiso 1 calc R . .
B10 B 0.6679(6) 0.4094(4) 0.3195(3) 0.0562(12) Uani 1 d . . .
H10 H 0.7044 0.3426 0.3302 0.067 Uiso 1 calc R . .
B11 B 0.6080(5) 0.4270(4) 0.2154(3) 0.0504(11) Uani 1 d . . .
H11 H 0.6050 0.3717 0.1582 0.061 Uiso 1 calc R . .
B12 B 0.7860(6) 0.5158(4) 0.2938(3) 0.0594(13) Uani 1 d . . .
H12 H 0.9002 0.5184 0.2881 0.071 Uiso 1 calc R . .
Si1' Si 0.74100(13) 0.04179(9) 0.39032(6) 0.0439(3) Uani 1 d . . .
Si2' Si 0.47850(12) 0.02432(8) 0.33333(7) 0.0433(3) Uani 1 d . . .
Si3' Si 0.45758(13) -0.00507(8) 0.18770(7) 0.0432(3) Uani 1 d . . .
C1' C 0.7983(4) 0.0134(3) 0.2889(2) 0.0398(8) Uani 1 d . . .
C2' C 0.6618(4) -0.0094(3) 0.1906(2) 0.0401(8) Uani 1 d . . .
C3' C 0.7666(6) -0.0593(4) 0.4475(3) 0.0671(13) Uani 1 d . . .
H3'1 H 0.8684 -0.0640 0.4543 0.101 Uiso 1 calc R . .
H3'2 H 0.6883 -0.1258 0.4145 0.101 Uiso 1 calc R . .
H3'3 H 0.7562 -0.0401 0.5031 0.101 Uiso 1 calc R . .
C4' C 0.8697(6) 0.1755(4) 0.4585(3) 0.0712(14) Uani 1 d . . .
H4'1 H 0.8423 0.1915 0.5093 0.107 Uiso 1 calc R . .
H4'2 H 0.8568 0.2253 0.4267 0.107 Uiso 1 calc R . .
H4'3 H 0.9766 0.1787 0.4747 0.107 Uiso 1 calc R . .
C5' C 0.3531(6) -0.0935(4) 0.3542(3) 0.0683(13) Uani 1 d . . .
H5'1 H 0.3745 -0.0823 0.4152 0.102 Uiso 1 calc R . .
H5'2 H 0.3760 -0.1541 0.3316 0.102 Uiso 1 calc R . .
H5'3 H 0.2450 -0.1041 0.3267 0.102 Uiso 1 calc R . .
C6' C 0.4422(6) 0.1465(4) 0.3774(3) 0.0623(12) Uani 1 d . . .
H6'1 H 0.3344 0.1379 0.3512 0.093 Uiso 1 calc R . .
H6'2 H 0.5070 0.2045 0.3650 0.093 Uiso 1 calc R . .
H6'3 H 0.4665 0.1595 0.4387 0.093 Uiso 1 calc R . .
C7' C 0.3113(5) -0.1330(4) 0.1171(3) 0.0699(13) Uani 1 d . . .
H7'1 H 0.2084 -0.1338 0.1151 0.105 Uiso 1 calc R . .
H7'2 H 0.3324 -0.1883 0.1397 0.105 Uiso 1 calc R . .
H7'3 H 0.3174 -0.1427 0.0601 0.105 Uiso 1 calc R . .
C8' C 0.4277(6) 0.1043(4) 0.1433(3) 0.0651(12) Uani 1 d . . .
H8'1 H 0.4284 0.0909 0.0852 0.098 Uiso 1 calc R . .
H8'2 H 0.5101 0.1685 0.1778 0.098 Uiso 1 calc R . .
H8'3 H 0.3291 0.1100 0.1440 0.098 Uiso 1 calc R . .
B3' B 0.8160(5) 0.1057(3) 0.2335(3) 0.0445(10) Uani 1 d . . .
H3' H 0.8029 0.1817 0.2552 0.053 Uiso 1 calc R . .
B4' B 0.9797(5) 0.0751(4) 0.2873(3) 0.0485(11) Uani 1 d . . .
H4' H 1.0752 0.1322 0.3435 0.058 Uiso 1 calc R . .
B5' B 0.9147(6) -0.0600(4) 0.2801(3) 0.0491(11) Uani 1 d . . .
H5' H 0.9679 -0.0912 0.3316 0.059 Uiso 1 calc R . .
B6' B 0.7118(6) -0.1113(3) 0.2220(3) 0.0451(10) Uani 1 d . . .
H6' H 0.6313 -0.1747 0.2362 0.054 Uiso 1 calc R . .
B7' B 0.7514(6) 0.0348(4) 0.1221(3) 0.0495(11) Uani 1 d . . .
H7' H 0.6980 0.0656 0.0703 0.059 Uiso 1 calc R . .
B8' B 0.9525(6) 0.0879(4) 0.1818(3) 0.0580(13) Uani 1 d . . .
H8' H 1.0308 0.1540 0.1691 0.070 Uiso 1 calc R . .
B9' B 1.0133(6) -0.0148(4) 0.2108(3) 0.0573(13) Uani 1 d . . .
H9' H 1.1314 -0.0163 0.2167 0.069 Uiso 1 calc R . .
B10' B 0.8468(6) -0.1317(4) 0.1707(3) 0.0557(12) Uani 1 d . . .
H10' H 0.8552 -0.2096 0.1507 0.067 Uiso 1 calc R . .
B11' B 0.6857(6) -0.0994(4) 0.1154(3) 0.0508(11) Uani 1 d . . .
H11' H 0.5891 -0.1564 0.0595 0.061 Uiso 1 calc R . .
B12' B 0.8733(6) -0.0390(4) 0.1093(3) 0.0586(13) Uani 1 d . . .
H12' H 0.9004 -0.0563 0.0495 0.070 Uiso 1 calc R . .

loop_
_atom_site_aniso_label
_atom_site_aniso_U_11
_atom_site_aniso_U_22
_atom_site_aniso_U_33
_atom_site_aniso_U_23
_atom_site_aniso_U_13
_atom_site_aniso_U_12
Si1 0.0419(6) 0.0452(6) 0.0427(6) 0.0111(4) 0.0200(4) 0.0212(5)
Si2 0.0418(6) 0.0546(7) 0.0476(6) 0.0165(5) 0.0175(5) 0.0260(5)
Si3 0.0506(7) 0.0677(8) 0.0382(6) 0.0130(5) 0.0171(5) 0.0336(6)
C1 0.0373(19) 0.041(2) 0.0386(19) 0.0120(16) 0.0148(15) 0.0182(15)
C2 0.040(2) 0.046(2) 0.0399(19) 0.0129(16) 0.0190(15) 0.0221(16)
C3 0.063(3) 0.068(3) 0.063(3) 0.030(2) 0.032(2) 0.024(2)
C4 0.064(3) 0.063(3) 0.058(3) 0.001(2) 0.023(2) 0.033(2)
C5 0.051(3) 0.072(3) 0.070(3) 0.015(2) 0.015(2) 0.019(2)
C6 0.074(3) 0.077(3) 0.094(4) 0.047(3) 0.042(3) 0.048(3)
C7 0.073(4) 0.102(4) 0.062(3) -0.017(3) 0.004(3) 0.045(3)
C8 0.079(4) 0.129(5) 0.072(3) 0.060(3) 0.042(3) 0.060(3)
B3 0.046(3) 0.043(2) 0.053(3) 0.013(2) 0.019(2) 0.013(2)
B4 0.049(3) 0.055(3) 0.045(3) 0.005(2) 0.013(2) 0.015(2)
B5 0.046(3) 0.069(3) 0.051(3) 0.027(2) 0.016(2) 0.032(2)
B6 0.048(3) 0.043(2) 0.057(3) 0.016(2) 0.023(2) 0.028(2)
B7 0.042(3) 0.064(3) 0.063(3) 0.025(2) 0.027(2) 0.020(2)
B8 0.045(3) 0.062(3) 0.067(3) 0.010(3) 0.020(2) 0.010(2)
B9 0.043(3) 0.092(4) 0.052(3) 0.017(3) 0.011(2) 0.029(3)
B10 0.050(3) 0.074(3) 0.061(3) 0.026(3) 0.021(2) 0.039(3)
B11 0.042(3) 0.064(3) 0.055(3) 0.015(2) 0.020(2) 0.030(2)
B12 0.039(3) 0.079(4) 0.066(3) 0.018(3) 0.023(2) 0.026(2)
Si1' 0.0459(6) 0.0572(7) 0.0376(6) 0.0118(5) 0.0182(5) 0.0281(5)
Si2' 0.0434(6) 0.0498(6) 0.0480(6) 0.0159(5) 0.0235(5) 0.0237(5)
Si3' 0.0437(6) 0.0472(6) 0.0418(6) 0.0108(5) 0.0147(5) 0.0207(5)
C1' 0.043(2) 0.045(2) 0.0406(19) 0.0134(16) 0.0197(16) 0.0231(17)
C2' 0.050(2) 0.0382(19) 0.0390(19) 0.0105(16) 0.0224(16) 0.0179(16)
C3' 0.081(3) 0.098(4) 0.057(3) 0.043(3) 0.036(2) 0.056(3)
C4' 0.063(3) 0.080(3) 0.060(3) -0.008(2) 0.021(2) 0.028(3)
C5' 0.067(3) 0.070(3) 0.086(3) 0.038(3) 0.041(3) 0.026(2)
C6' 0.067(3) 0.068(3) 0.067(3) 0.014(2) 0.032(2) 0.040(2)
C7' 0.055(3) 0.070(3) 0.069(3) 0.000(2) 0.021(2) 0.012(2)
C8' 0.077(3) 0.077(3) 0.062(3) 0.032(2) 0.026(2) 0.047(3)
B3' 0.044(2) 0.041(2) 0.056(3) 0.016(2) 0.023(2) 0.0179(19)
B4' 0.042(2) 0.055(3) 0.055(3) 0.012(2) 0.024(2) 0.021(2)
B5' 0.054(3) 0.056(3) 0.056(3) 0.018(2) 0.030(2) 0.036(2)
B6' 0.061(3) 0.039(2) 0.048(2) 0.0154(19) 0.026(2) 0.026(2)
B7' 0.060(3) 0.057(3) 0.047(3) 0.023(2) 0.031(2) 0.026(2)
B8' 0.058(3) 0.060(3) 0.071(3) 0.023(3) 0.039(3) 0.024(2)
B9' 0.061(3) 0.067(3) 0.065(3) 0.019(3) 0.039(3) 0.036(3)
B10' 0.071(3) 0.055(3) 0.059(3) 0.015(2) 0.036(3) 0.036(3)
B11' 0.065(3) 0.055(3) 0.042(2) 0.009(2) 0.026(2) 0.031(2)
B12' 0.069(3) 0.068(3) 0.055(3) 0.017(2) 0.037(3) 0.033(3)

loop_
_geom_bond_atom_site_label_1
_geom_bond_atom_site_label_2
_geom_bond_distance
_geom_bond_site_symmetry_2
_geom_bond_publ_flag
Si1 C3 1.859(4) . ?
Si1 C4 1.871(4) . ?
Si1 C1 1.930(4) . ?
Si1 Si2 2.3413(15) . ?
Si2 C5 1.877(4) . ?
Si2 C6 1.882(4) . ?
Si2 Si3 2.3363(16) . ?
Si3 C7 1.856(5) . ?
Si3 C8 1.868(5) . ?
Si3 C2 1.917(4) . ?
C1 B3 1.703(5) . ?
C1 B4 1.707(6) . ?
C1 B5 1.710(6) . ?
C1 C2 1.727(5) . ?
C1 B6 1.732(5) . ?
C2 B11 1.698(5) . ?
C2 B7 1.704(6) . ?
C2 B3 1.712(6) . ?
C2 B6 1.722(5) . ?
B3 B7 1.780(7) . ?
B3 B4 1.782(7) . ?
B3 B8 1.783(7) . ?
B4 B9 1.762(7) . ?
B4 B5 1.765(7) . ?
B4 B8 1.771(7) . ?
B5 B10 1.769(7) . ?
B5 B9 1.770(7) . ?
B5 B6 1.781(7) . ?
B6 B10 1.770(7) . ?
B6 B11 1.772(6) . ?
B7 B8 1.763(7) . ?
B7 B12 1.768(7) . ?
B7 B11 1.782(7) . ?
B8 B9 1.780(8) . ?
B8 B12 1.787(8) . ?
B9 B12 1.766(7) . ?
B9 B10 1.788(8) . ?
B10 B11 1.769(7) . ?
B10 B12 1.782(7) . ?
B11 B12 1.779(7) . ?
Si1' C4' 1.859(5) . ?
Si1' C3' 1.868(4) . ?
Si1' C1' 1.922(4) . ?
Si1' Si2' 2.3354(15) . ?
Si2' C6' 1.877(4) . ?
Si2' C5' 1.883(4) . ?
Si2' Si3' 2.3441(15) . ?
Si3' C7' 1.860(4) . ?
Si3' C8' 1.861(4) . ?
Si3' C2' 1.936(4) . ?
C1' B4' 1.701(6) . ?
C1' B5' 1.707(5) . ?
C1' B3' 1.708(5) . ?
C1' B6' 1.713(6) . ?
C1' C2' 1.714(5) . ?
C2' B7' 1.700(5) . ?
C2' B3' 1.709(6) . ?
C2' B11' 1.710(5) . ?
C2' B6' 1.732(5) . ?
B3' B4' 1.774(6) . ?
B3' B8' 1.779(6) . ?
B3' B7' 1.793(7) . ?
B4' B8' 1.766(7) . ?
B4' B5' 1.770(7) . ?
B4' B9' 1.773(6) . ?
B5' B10' 1.765(7) . ?
B5' B9' 1.767(6) . ?
B5' B6' 1.770(7) . ?
B6' B10' 1.771(6) . ?
B6' B11' 1.781(6) . ?
B7' B11' 1.761(7) . ?
B7' B8' 1.762(7) . ?
B7' B12' 1.766(7) . ?
B8' B12' 1.771(7) . ?
B8' B9' 1.772(7) . ?
B9' B12' 1.764(8) . ?
B9' B10' 1.784(8) . ?
B10' B11' 1.776(7) . ?
B10' B12' 1.791(7) . ?
B11' B12' 1.778(7) . ?
